data_4103813
loop_
_publ_author_name
'Sonja Herres-Pawlis'
'Pratik Verma'
'Roxana Haase'
'Peng Kang'
'Christopher T. Lyons'
'Erik C. Wasinger'
'Ulrich Fl\"orke'
'Gerald Henkel'
'T. Daniel P. Stack'

_publ_section_title
;
 Phenolate Hydroxylation in a Bis(\m-oxo)dicopper(III) Complex: Lessons
 from the Guanidine/Amine Series
;
_journal_name_full 'Journal of the American Chemical Society'
_journal_page_first 1154
_journal_page_last 1169
_journal_paper_doi 10.1021/ja807809x
_journal_volume 131
_journal_year 2009
_chemical_formula_sum 'C20 H50 Cu3 I3 N8 O2'
_chemical_formula_weight 1006.00
_chemical_name_systematic
; 
 ? 
;
_space_group_IT_number 15
_symmetry_cell_setting monoclinic
_symmetry_space_group_name_Hall '-C 2yc'
_symmetry_space_group_name_H-M 'C 1 2/c 1'
_atom_sites_solution_hydrogens difmap
_atom_sites_solution_primary direct
_atom_sites_solution_secondary difmap
_audit_creation_method SHELXL-97
_cell_angle_alpha 90.00
_cell_angle_beta 93.181(1)
_cell_angle_gamma 90.00
_cell_formula_units_Z 4
_cell_length_a 19.4392(12)
_cell_length_b 11.2206(7)
_cell_length_c 15.2880(9)
_cell_measurement_reflns_used 6174
_cell_measurement_temperature 120(2)
_cell_measurement_theta_max 28.21
_cell_measurement_theta_min 2.45
_cell_volume 3329.5(4)
_computing_cell_refinement 'SAINT (Bruker, 2002)'
_computing_data_collection 'SMART (Bruker, 2002)'
_computing_data_reduction 'SAINT (Bruker, 2002)'
_computing_molecular_graphics 'SHELXTL (Bruker, 2002)'
_computing_publication_material 'SHELXTL (Bruker, 2002)'
_computing_structure_refinement 'SHELXTL (Bruker, 2002)'
_computing_structure_solution 'SHELXTL (Bruker, 2002)'
_diffrn_ambient_temperature 120(2)
_diffrn_measured_fraction_theta_full 0.998
_diffrn_measured_fraction_theta_max 0.998
_diffrn_measurement_device_type 'CCD area detector'
_diffrn_measurement_method '\f and \w scans'
_diffrn_radiation_monochromator graphite
_diffrn_radiation_source 'sealed tube'
_diffrn_radiation_type MoK\a
_diffrn_radiation_wavelength 0.71073
_diffrn_reflns_av_R_equivalents 0.0501
_diffrn_reflns_av_sigmaI/netI 0.0392
_diffrn_reflns_limit_h_max 24
_diffrn_reflns_limit_h_min -25
_diffrn_reflns_limit_k_max 14
_diffrn_reflns_limit_k_min -14
_diffrn_reflns_limit_l_max 20
_diffrn_reflns_limit_l_min -20
_diffrn_reflns_number 16306
_diffrn_reflns_theta_full 28.08
_diffrn_reflns_theta_max 28.08
_diffrn_reflns_theta_min 2.10
_diffrn_standards_decay_% 0
_diffrn_standards_interval_time 430
_diffrn_standards_number 6175
_exptl_absorpt_coefficient_mu 4.711
_exptl_absorpt_correction_T_max 0.4526
_exptl_absorpt_correction_T_min 0.2483
_exptl_absorpt_correction_type multi-scan
_exptl_absorpt_process_details 'SADABS (Bruker, 2002)'
_exptl_crystal_density_diffrn 2.007
_exptl_crystal_density_meas 0
_exptl_crystal_density_method 'not measured'
_exptl_crystal_F_000 1952
_exptl_crystal_size_max 0.41
_exptl_crystal_size_mid 0.37
_exptl_crystal_size_min 0.20
_refine_diff_density_max 0.992
_refine_diff_density_min -0.868
_refine_diff_density_rms 0.171
_refine_ls_extinction_method none
_refine_ls_goodness_of_fit_ref 1.040
_refine_ls_hydrogen_treatment mixed
_refine_ls_matrix_type full
_refine_ls_number_parameters 168
_refine_ls_number_reflns 4045
_refine_ls_number_restraints 0
_refine_ls_restrained_S_all 1.040
_refine_ls_R_factor_all 0.0479
_refine_ls_R_factor_gt 0.0381
_refine_ls_shift/su_max 0.001
_refine_ls_shift/su_mean 0.000
_refine_ls_structure_factor_coef Fsqd
_refine_ls_weighting_details 'calc w=1/[\s^2^(Fo^2^)+(0.0537P)^2^] where P=(Fo^2^+2Fc^2^)/3'
_refine_ls_weighting_scheme calc
_refine_ls_wR_factor_gt 0.0905
_refine_ls_wR_factor_ref 0.0941
_reflns_number_gt 3332
_reflns_number_total 4045
_reflns_threshold_expression >2sigma(I)
_cod_data_source_file ja807809x_si_001_2.cif
_cod_data_source_block h1424
_cod_database_code 4103813

loop_
_symmetry_equiv_pos_as_xyz
'x, y, z'
'-x, y, -z+1/2'
'x+1/2, y+1/2, z'
'-x+1/2, y+1/2, -z+1/2'
'-x, -y, -z'
'x, -y, z-1/2'
'-x+1/2, -y+1/2, -z'
'x+1/2, -y+1/2, z-1/2'

loop_
_atom_site_label
_atom_site_type_symbol
_atom_site_fract_x
_atom_site_fract_y
_atom_site_fract_z
_atom_site_U_iso_or_equiv
_atom_site_adp_type
_atom_site_occupancy
_atom_site_symmetry_multiplicity
_atom_site_calc_flag
_atom_site_refinement_flags
I1 I 0.5000 0.50285(3) 0.2500 0.03332(11) Uani 1 2 d S
I2 I 0.605916(16) 0.84378(3) 0.20445(3) 0.05220(13) Uani 1 1 d .
Cu1 Cu 0.54359(2) 0.40252(4) 0.04227(3) 0.02223(12) Uani 1 1 d .
Cu2 Cu 0.5000 0.73243(6) 0.2500 0.03498(18) Uani 1 2 d S
O1 O 0.45427(13) 0.4272(2) -0.0180(2) 0.0261(6) Uani 1 1 d .
N1 N 0.64268(14) 0.3902(2) 0.0789(2) 0.0211(6) Uani 1 1 d .
N2 N 0.68910(15) 0.4708(3) -0.0443(2) 0.0283(7) Uani 1 1 d .
N3 N 0.73603(15) 0.5228(3) 0.0918(2) 0.0275(7) Uani 1 1 d .
N4 N 0.52710(15) 0.2269(3) 0.0704(2) 0.0299(7) Uani 1 1 d .
C1 C 0.68803(17) 0.4605(3) 0.0439(2) 0.0234(7) Uani 1 1 d .
C2 C 0.6621(2) 0.3754(4) -0.1010(3) 0.0415(10) Uani 1 1 d .
H2A H 0.6707 0.2984 -0.0721 0.062 Uiso 1 1 calc R
H2B H 0.6852 0.3771 -0.1564 0.062 Uiso 1 1 calc R
H2C H 0.6125 0.3864 -0.1126 0.062 Uiso 1 1 calc R
C3 C 0.6991(2) 0.5848(4) -0.0862(3) 0.0418(10) Uani 1 1 d .
H3A H 0.7041 0.6473 -0.0415 0.063 Uiso 1 1 calc R
H3B H 0.6592 0.6025 -0.1261 0.063 Uiso 1 1 calc R
H3C H 0.7408 0.5818 -0.1194 0.063 Uiso 1 1 calc R
C4 C 0.80489(19) 0.5442(4) 0.0629(3) 0.0406(10) Uani 1 1 d .
H4A H 0.8117 0.4976 0.0099 0.061 Uiso 1 1 calc R
H4B H 0.8390 0.5201 0.1092 0.061 Uiso 1 1 calc R
H4C H 0.8104 0.6291 0.0503 0.061 Uiso 1 1 calc R
C5 C 0.7224(2) 0.5710(4) 0.1769(3) 0.0379(10) Uani 1 1 d .
H5A H 0.6731 0.5646 0.1863 0.057 Uiso 1 1 calc R
H5B H 0.7363 0.6549 0.1796 0.057 Uiso 1 1 calc R
H5C H 0.7487 0.5261 0.2225 0.057 Uiso 1 1 calc R
C6 C 0.6624(2) 0.3321(3) 0.1628(3) 0.0287(8) Uani 1 1 d .
H6A H 0.6406 0.3743 0.2109 0.034 Uiso 1 1 calc R
H6B H 0.7130 0.3368 0.1739 0.034 Uiso 1 1 calc R
C7 C 0.6402(2) 0.2038(3) 0.1613(3) 0.0384(10) Uani 1 1 d .
H7A H 0.6591 0.1641 0.2153 0.046 Uiso 1 1 calc R
H7B H 0.6597 0.1636 0.1107 0.046 Uiso 1 1 calc R
C8 C 0.5626(2) 0.1894(4) 0.1551(3) 0.0382(10) Uani 1 1 d .
H8A H 0.5517 0.1045 0.1654 0.046 Uiso 1 1 calc R
H8B H 0.5433 0.2361 0.2029 0.046 Uiso 1 1 calc R
C9 C 0.5505(2) 0.1533(4) -0.0016(4) 0.0442(11) Uani 1 1 d .
H9A H 0.5475 0.0689 0.0142 0.066 Uiso 1 1 calc R
H9B H 0.5984 0.1734 -0.0123 0.066 Uiso 1 1 calc R
H9C H 0.5213 0.1686 -0.0547 0.066 Uiso 1 1 calc R
C10 C 0.4535(2) 0.2023(4) 0.0805(3) 0.0380(10) Uani 1 1 d .
H10A H 0.4275 0.2183 0.0251 0.057 Uiso 1 1 calc R
H10B H 0.4365 0.2536 0.1265 0.057 Uiso 1 1 calc R
H10C H 0.4477 0.1185 0.0968 0.057 Uiso 1 1 calc R
H1 H 0.451(3) 0.387(4) -0.055(3) 0.041(16) Uiso 1 1 d .

loop_
_atom_site_aniso_label
_atom_site_aniso_U_11
_atom_site_aniso_U_22
_atom_site_aniso_U_33
_atom_site_aniso_U_23
_atom_site_aniso_U_13
_atom_site_aniso_U_12
I1 0.0282(2) 0.02392(18) 0.0478(2) 0.000 0.00259(16) 0.000
I2 0.02930(17) 0.03136(17) 0.0962(3) 0.02227(15) 0.00585(16) 0.00194(11)
Cu1 0.0120(2) 0.0200(2) 0.0342(3) -0.00145(17) -0.00320(17) -0.00039(15)
Cu2 0.0293(4) 0.0267(3) 0.0486(4) 0.000 -0.0013(3) 0.000
O1 0.0166(13) 0.0211(13) 0.0396(16) -0.0046(12) -0.0069(11) -0.0002(10)
N1 0.0109(13) 0.0230(14) 0.0289(16) 0.0000(11) -0.0037(11) 0.0008(11)
N2 0.0178(16) 0.0340(17) 0.0332(18) 0.0003(13) 0.0016(13) -0.0009(13)
N3 0.0129(15) 0.0263(15) 0.043(2) -0.0069(13) 0.0018(13) -0.0013(11)
N4 0.0139(15) 0.0167(14) 0.059(2) -0.0062(14) -0.0013(14) -0.0014(11)
C1 0.0109(16) 0.0235(16) 0.036(2) -0.0052(14) -0.0020(14) 0.0023(13)
C2 0.038(3) 0.052(3) 0.034(2) -0.0122(19) -0.0018(19) -0.009(2)
C3 0.031(2) 0.045(2) 0.050(3) 0.013(2) 0.0082(19) 0.0017(19)
C4 0.0121(18) 0.042(2) 0.067(3) -0.005(2) 0.0012(18) -0.0079(16)
C5 0.031(2) 0.031(2) 0.051(3) -0.0142(19) -0.0055(19) -0.0041(17)
C6 0.0214(19) 0.0278(19) 0.036(2) 0.0051(15) -0.0052(16) 0.0017(14)
C7 0.025(2) 0.0258(19) 0.064(3) 0.0081(19) -0.0089(19) 0.0012(16)
C8 0.025(2) 0.0228(19) 0.066(3) 0.0122(18) -0.0044(19) -0.0012(15)
C9 0.029(2) 0.033(2) 0.070(3) -0.019(2) 0.005(2) -0.0063(17)
C10 0.0192(19) 0.029(2) 0.065(3) 0.0052(19) -0.0018(19) -0.0064(16)

loop_
_atom_type_symbol
_atom_type_description
_atom_type_scat_dispersion_real
_atom_type_scat_dispersion_imag
_atom_type_scat_source
C C 0.0033 0.0016 'International Tables Vol C Tables 4.2.6.8 and 6.1.1.4'
H H 0.0000 0.0000 'International Tables Vol C Tables 4.2.6.8 and 6.1.1.4'
N N 0.0061 0.0033 'International Tables Vol C Tables 4.2.6.8 and 6.1.1.4'
O O 0.0106 0.0060 'International Tables Vol C Tables 4.2.6.8 and 6.1.1.4'
Cu Cu 0.3201 1.2651 'International Tables Vol C Tables 4.2.6.8 and 6.1.1.4'
I I -0.4742 1.8119 'International Tables Vol C Tables 4.2.6.8 and 6.1.1.4'

loop_
_geom_angle_atom_site_label_1
_geom_angle_atom_site_label_2
_geom_angle_atom_site_label_3
_geom_angle
_geom_angle_site_symmetry_1
_geom_angle_site_symmetry_3
O1 Cu1 O1 78.32(12) . 5_665
O1 Cu1 N1 167.18(13) . .
O1 Cu1 N1 95.26(11) 5_665 .
O1 Cu1 N4 95.21(12) . .
O1 Cu1 N4 172.03(11) 5_665 .
N1 Cu1 N4 91.98(11) . .
O1 Cu1 Cu1 39.25(8) . 5_665
O1 Cu1 Cu1 39.06(7) 5_665 5_665
N1 Cu1 Cu1 133.37(8) . 5_665
N4 Cu1 Cu1 134.29(9) . 5_665
I2 Cu2 I2 121.03(3) 2_655 .
I2 Cu2 I1 119.485(15) 2_655 .
I2 Cu2 I1 119.484(15) . .
Cu1 O1 Cu1 101.69(12) . 5_665
C1 N1 C6 118.1(3) . .
C1 N1 Cu1 120.4(2) . .
C6 N1 Cu1 118.7(2) . .
C1 N2 C3 121.7(3) . .
C1 N2 C2 120.3(3) . .
C3 N2 C2 116.0(4) . .
C1 N3 C5 121.7(3) . .
C1 N3 C4 122.9(3) . .
C5 N3 C4 115.4(3) . .
C9 N4 C10 108.4(3) . .
C9 N4 C8 110.1(3) . .
C10 N4 C8 105.1(3) . .
C9 N4 Cu1 109.0(3) . .
C10 N4 Cu1 111.5(2) . .
C8 N4 Cu1 112.5(2) . .
N1 C1 N3 123.3(3) . .
N1 C1 N2 120.1(3) . .
N3 C1 N2 116.6(3) . .
N1 C6 C7 110.5(3) . .
C6 C7 C8 112.8(3) . .
N4 C8 C7 115.8(4) . .

loop_
_geom_bond_atom_site_label_1
_geom_bond_atom_site_label_2
_geom_bond_distance
_geom_bond_site_symmetry_2
I1 Cu2 2.5760(8) .
I2 Cu2 2.5385(5) .
Cu1 O1 1.940(3) .
Cu1 O1 1.947(3) 5_665
Cu1 N1 1.981(3) .
Cu1 N4 2.046(3) .
Cu1 Cu1 3.0141(8) 5_665
Cu2 I2 2.5385(5) 2_655
O1 Cu1 1.947(3) 5_665
N1 C1 1.318(4) .
N1 C6 1.471(5) .
N2 C1 1.355(5) .
N2 C3 1.449(5) .
N2 C2 1.457(5) .
N3 C1 1.348(4) .
N3 C5 1.447(5) .
N3 C4 1.452(5) .
N4 C9 1.468(5) .
N4 C10 1.473(5) .
N4 C8 1.494(5) .
C6 C7 1.503(5) .
C7 C8 1.514(6) .

loop_
_geom_torsion_atom_site_label_1
_geom_torsion_atom_site_label_2
_geom_torsion_atom_site_label_3
_geom_torsion_atom_site_label_4
_geom_torsion
_geom_torsion_site_symmetry_1
_geom_torsion_site_symmetry_4
O1 Cu1 O1 Cu1 0.0 5_665 5_665
N1 Cu1 O1 Cu1 -60.9(6) . 5_665
N4 Cu1 O1 Cu1 175.30(14) . 5_665
O1 Cu1 N1 C1 27.7(7) . .
O1 Cu1 N1 C1 -31.5(3) 5_665 .
N4 Cu1 N1 C1 151.9(3) . .
Cu1 Cu1 N1 C1 -21.7(3) 5_665 .
O1 Cu1 N1 C6 -171.8(4) . .
O1 Cu1 N1 C6 129.0(3) 5_665 .
N4 Cu1 N1 C6 -47.7(3) . .
Cu1 Cu1 N1 C6 138.7(2) 5_665 .
O1 Cu1 N4 C9 90.1(3) . .
O1 Cu1 N4 C9 125.4(9) 5_665 .
N1 Cu1 N4 C9 -79.3(3) . .
Cu1 Cu1 N4 C9 94.2(3) 5_665 .
O1 Cu1 N4 C10 -29.6(3) . .
O1 Cu1 N4 C10 5.7(11) 5_665 .
N1 Cu1 N4 C10 161.0(3) . .
Cu1 Cu1 N4 C10 -25.4(3) 5_665 .
O1 Cu1 N4 C8 -147.5(3) . .
O1 Cu1 N4 C8 -112.2(9) 5_665 .
N1 Cu1 N4 C8 43.1(3) . .
Cu1 Cu1 N4 C8 -143.3(2) 5_665 .
C6 N1 C1 N3 -29.6(5) . .
Cu1 N1 C1 N3 130.9(3) . .
C6 N1 C1 N2 148.7(3) . .
Cu1 N1 C1 N2 -50.7(4) . .
C5 N3 C1 N1 -34.0(5) . .
C4 N3 C1 N1 144.6(4) . .
C5 N3 C1 N2 147.5(4) . .
C4 N3 C1 N2 -33.8(5) . .
C3 N2 C1 N1 138.7(4) . .
C2 N2 C1 N1 -24.6(5) . .
C3 N2 C1 N3 -42.8(5) . .
C2 N2 C1 N3 153.9(3) . .
C1 N1 C6 C7 -136.6(4) . .
Cu1 N1 C6 C7 62.5(4) . .
N1 C6 C7 C8 -65.8(5) . .
C9 N4 C8 C7 62.4(4) . .
C10 N4 C8 C7 179.0(3) . .
Cu1 N4 C8 C7 -59.4(4) . .
C6 C7 C8 N4 68.3(5) . .
